data_4509898
loop_
_publ_author_name
'Zhang, Chuanlei'
'Zhang, Mingdao'
'Qin, Ling'
'Zheng, Hegen'

_publ_section_title
;
 Crystal Structures and Spectroscopic Properties of Metal--Organic
 Frameworks Based on Rigid Ligands with Flexible Functional Groups
;
_journal_issue 2
_journal_name_full 'Crystal Growth &amp; Design'
_journal_page_first 491
_journal_paper_doi 10.1021/cg401149h
_journal_volume 14
_journal_year 2014
_chemical_formula_sum 'C17 H12 N O5 Zn'
_chemical_formula_weight 375.65
_chemical_name_systematic
; 
 ? 
;
_space_group_IT_number 13
_symmetry_cell_setting monoclinic
_symmetry_space_group_name_Hall '-P 2yc'
_symmetry_space_group_name_H-M 'P 1 2/c 1'
_atom_sites_solution_hydrogens geom
_atom_sites_solution_primary direct
_atom_sites_solution_secondary difmap
_audit_creation_method SHELXL-97
_cell_angle_alpha 90.00
_cell_angle_beta 101.6550(10)
_cell_angle_gamma 90.00
_cell_formula_units_Z 4
_cell_length_a 10.9063(4)
_cell_length_b 10.9553(4)
_cell_length_c 16.5990(7)
_cell_measurement_reflns_used 3946
_cell_measurement_temperature 293(2)
_cell_measurement_theta_max 27.19
_cell_measurement_theta_min 2.24
_cell_volume 1942.39(13)
_computing_cell_refinement 'Bruker SMART'
_computing_data_collection 'Bruker SMART'
_computing_data_reduction 'Bruker SAINT'
_computing_molecular_graphics 'Bruker SHELXTL'
_computing_publication_material 'Bruker SHELXTL'
_computing_structure_refinement 'SHELXL-97 (Sheldrick, 1997)'
_computing_structure_solution 'SHELXS-97 (Sheldrick, 1990)'
_diffrn_ambient_temperature 293(2)
_diffrn_measured_fraction_theta_full 0.998
_diffrn_measured_fraction_theta_max 0.998
_diffrn_measurement_device_type 'CCD area detector'
_diffrn_measurement_method 'phi and omega scans'
_diffrn_radiation_monochromator graphite
_diffrn_radiation_source 'fine-focus sealed tube'
_diffrn_radiation_type MoK\a
_diffrn_radiation_wavelength 0.71073
_diffrn_reflns_av_R_equivalents 0.0778
_diffrn_reflns_av_sigmaI/netI 0.0651
_diffrn_reflns_limit_h_max 14
_diffrn_reflns_limit_h_min -14
_diffrn_reflns_limit_k_max 14
_diffrn_reflns_limit_k_min -14
_diffrn_reflns_limit_l_max 22
_diffrn_reflns_limit_l_min -21
_diffrn_reflns_number 13803
_diffrn_reflns_theta_full 28.31
_diffrn_reflns_theta_max 28.31
_diffrn_reflns_theta_min 1.86
_exptl_absorpt_coefficient_mu 1.286
_exptl_absorpt_correction_T_max 0.698
_exptl_absorpt_correction_T_min 0.652
_exptl_absorpt_correction_type multi-scan
_exptl_absorpt_process_details 'SADABS; Bruker, 2000'
_exptl_crystal_density_diffrn 1.285
_exptl_crystal_density_meas 1.285
_exptl_crystal_density_method 'not measured'
_exptl_crystal_F_000 764
_exptl_crystal_size_max 0.34
_exptl_crystal_size_mid 0.32
_exptl_crystal_size_min 0.28
_platon_squeeze_details ' '
_refine_diff_density_max 0.700
_refine_diff_density_min -0.790
_refine_diff_density_rms 0.078
_refine_ls_extinction_method none
_refine_ls_goodness_of_fit_ref 1.005
_refine_ls_hydrogen_treatment mixed
_refine_ls_matrix_type full
_refine_ls_number_parameters 274
_refine_ls_number_reflns 4842
_refine_ls_number_restraints 480
_refine_ls_restrained_S_all 1.052
_refine_ls_R_factor_all 0.0541
_refine_ls_R_factor_gt 0.0384
_refine_ls_shift/su_max 0.001
_refine_ls_shift/su_mean 0.000
_refine_ls_structure_factor_coef Fsqd
_refine_ls_weighting_details 'calc w=1/[\s^2^(Fo^2^)+(0.0468P)^2^+0.0000P] where P=(Fo^2^+2Fc^2^)/3'
_refine_ls_weighting_scheme calc
_refine_ls_wR_factor_gt 0.1036
_refine_ls_wR_factor_ref 0.1074
_reflns_number_gt 3337
_reflns_number_total 4842
_reflns_threshold_expression >2sigma(I)
_cod_data_source_file cg401149h_si_002.cif
_cod_data_source_block 2
_cod_depositor_comments
;
The following automatic conversions were performed:

'_symmetry_cell_setting' value 'Monoclinic' changed to 'monoclinic'
according to
/usr/data/users/saulius/automatic-downloads/current/ACS/lib/dictionaries/cif_core.dic
dictionary named 'cif_core.dic' version 2.4.2 from 2011-04-26.

Automatic conversion script
Id: cif_fix_values 2281 2013-09-26 08:29:07Z andrius 
;
_cod_original_sg_symbol_H-M P2/c
_cod_database_code 4509898

loop_
_symmetry_equiv_pos_as_xyz
'x, y, z'
'-x, y, -z+1/2'
'-x, -y, -z'
'x, -y, z-1/2'

loop_
_atom_site_label
_atom_site_type_symbol
_atom_site_fract_x
_atom_site_fract_y
_atom_site_fract_z
_atom_site_U_iso_or_equiv
_atom_site_adp_type
_atom_site_occupancy
_atom_site_symmetry_multiplicity
_atom_site_calc_flag
_atom_site_refinement_flags
_atom_site_disorder_assembly
_atom_site_disorder_group
Zn1 Zn 0.47881(3) 0.68144(2) 0.158520(17) 0.02461(11) Uani 1 1 d . . .
O3 O 0.66422(18) 0.68185(18) 0.15787(14) 0.0438(5) Uani 1 1 d U . .
O2 O 0.48709(19) 0.86457(17) 0.18133(12) 0.0381(5) Uani 1 1 d U . .
O4 O 0.68699(18) 0.68118(19) 0.29412(15) 0.0488(6) Uani 1 1 d U . .
O1 O 0.48701(18) 0.49838(16) 0.18128(12) 0.0381(5) Uani 1 1 d U . .
C7 C 0.7300(2) 0.6815(2) 0.2304(2) 0.0365(6) Uani 1 1 d U . .
C8 C 0.8700(2) 0.6813(2) 0.24012(19) 0.0362(6) Uani 1 1 d U . .
C10 C 0.9462(3) 0.6814(3) 0.3176(2) 0.0531(9) Uani 1 1 d U . .
H10 H 0.9101 0.6813 0.3638 0.064 Uiso 1 1 calc R . .
C9 C 0.9259(3) 0.6815(3) 0.1726(2) 0.0504(8) Uani 1 1 d U . .
H9 H 0.8764 0.6816 0.1200 0.060 Uiso 1 1 calc R . .
C1 C 0.5000 0.4463(3) 0.2500 0.0294(8) Uani 1 2 d SU . .
C2 C 0.5000 0.3074(3) 0.2500 0.0325(8) Uani 1 2 d SU . .
C3 C 0.4900(3) 0.2453(2) 0.17742(18) 0.0417(7) Uani 1 1 d U . .
H3A H 0.4830 0.2884 0.1284 0.050 Uiso 1 1 calc R . .
C5 C 0.5000 0.9166(3) 0.2500 0.0297(8) Uani 1 2 d SU . .
C6 C 0.5000 1.0534(3) 0.2500 0.0298(8) Uani 1 2 d SU . .
C4 C 0.4902(3) 0.1172(2) 0.17633(18) 0.0415(7) Uani 1 1 d U . .
H4 H 0.4838 0.0753 0.1269 0.050 Uiso 1 1 calc R . .
C11 C 0.3704(6) 0.5977(6) -0.0131(4) 0.0372(14) Uani 0.525(6) 1 d PU A 1
H11A H 0.4307 0.5365 -0.0037 0.045 Uiso 0.525(6) 1 calc PR A 1
C12 C 0.2941(8) 0.7791(7) 0.0247(5) 0.060(2) Uani 0.525(6) 1 d PU A 1
H12A H 0.3012 0.8448 0.0609 0.072 Uiso 0.525(6) 1 calc PR A 1
C13 C 0.2017(9) 0.7785(8) -0.0452(5) 0.070(2) Uani 0.525(6) 1 d PU A 1
H13A H 0.1456 0.8432 -0.0559 0.085 Uiso 0.525(6) 1 calc PR A 1
C14 C 0.2817(6) 0.5921(6) -0.0835(4) 0.0382(14) Uani 0.525(6) 1 d PU A 1
H14A H 0.2832 0.5277 -0.1198 0.046 Uiso 0.525(6) 1 calc PR A 1
C11' C 0.3118(10) 0.5797(8) 0.0137(6) 0.075(3) Uani 0.475(6) 1 d PU A 2
H11B H 0.3308 0.5082 0.0438 0.090 Uiso 0.475(6) 1 calc PR A 2
C12' C 0.3507(8) 0.7755(9) -0.0052(6) 0.060(2) Uani 0.475(6) 1 d PU A 2
H12B H 0.3938 0.8475 0.0111 0.072 Uiso 0.475(6) 1 calc PR A 2
C13' C 0.2639(9) 0.7767(9) -0.0775(5) 0.064(2) Uani 0.475(6) 1 d PU A 2
H13B H 0.2543 0.8463 -0.1101 0.077 Uiso 0.475(6) 1 calc PR A 2
C14' C 0.2198(11) 0.5755(8) -0.0566(6) 0.080(3) Uani 0.475(6) 1 d PU A 2
H14B H 0.1774 0.5030 -0.0726 0.096 Uiso 0.475(6) 1 calc PR A 2
N1 N 0.3763(2) 0.6823(2) 0.04142(14) 0.0355(5) Uani 1 1 d . . .
C15 C 0.1920(3) 0.6774(3) -0.10185(19) 0.0491(8) Uani 1 1 d U . .
C16 C 0.0914(3) 0.6762(3) -0.1779(2) 0.0546(9) Uani 1 1 d U . .
C18 C -0.1232(4) 0.6711(4) -0.2476(2) 0.0800(13) Uani 1 1 d U . .
H18 H -0.2074 0.6697 -0.2444 0.096 Uiso 1 1 calc R . .
C17 C -0.0320(4) 0.6681(5) -0.1757(2) 0.0816(13) Uani 1 1 d U . .
O5 O -0.0615(9) 0.7060(13) -0.0960(6) 0.146(5) Uani 0.525(6) 1 d PU A 1
C19 C -0.1851(10) 0.6890(12) -0.0924(7) 0.116(3) Uani 0.525(6) 1 d PU A 1
H19A H -0.1989 0.7158 -0.0399 0.173 Uiso 0.525(6) 1 calc PR A 1
H19B H -0.2057 0.6039 -0.0995 0.173 Uiso 0.525(6) 1 calc PR A 1
H19C H -0.2370 0.7353 -0.1352 0.173 Uiso 0.525(6) 1 calc PR A 1
O5' O -0.0527(8) 0.6184(8) -0.1023(5) 0.075(3) Uani 0.475(6) 1 d PU A 2
C19' C -0.1715(9) 0.5830(12) -0.0930(6) 0.092(2) Uani 0.475(6) 1 d PU A 2
H19D H -0.1669 0.5513 -0.0386 0.138 Uiso 0.475(6) 1 calc PR A 2
H19F H -0.2030 0.5211 -0.1327 0.138 Uiso 0.475(6) 1 calc PR A 2
H19G H -0.2265 0.6523 -0.1013 0.138 Uiso 0.475(6) 1 calc PR A 2

loop_
_atom_site_aniso_label
_atom_site_aniso_U_11
_atom_site_aniso_U_22
_atom_site_aniso_U_33
_atom_site_aniso_U_23
_atom_site_aniso_U_13
_atom_site_aniso_U_12
Zn1 0.02535(16) 0.02144(15) 0.02408(17) -0.00041(13) -0.00199(11) 0.00050(13)
O3 0.0243(10) 0.0514(12) 0.0519(13) -0.0025(11) -0.0015(9) -0.0016(9)
O2 0.0552(13) 0.0208(8) 0.0366(11) -0.0013(8) 0.0051(10) 0.0017(8)
O4 0.0266(10) 0.0632(14) 0.0584(15) 0.0016(12) 0.0127(10) -0.0038(10)
O1 0.0480(12) 0.0217(8) 0.0416(12) 0.0037(8) 0.0021(10) 0.0024(8)
C7 0.0250(13) 0.0336(13) 0.0514(18) -0.0003(14) 0.0087(13) -0.0016(12)
C8 0.0234(13) 0.0393(14) 0.0444(17) -0.0004(14) 0.0035(12) -0.0016(12)
C10 0.0306(15) 0.090(3) 0.0398(17) 0.0057(18) 0.0090(13) -0.0081(17)
C9 0.0291(15) 0.083(2) 0.0374(17) -0.0067(17) 0.0019(13) 0.0056(16)
C1 0.0256(18) 0.0209(16) 0.039(2) 0.000 0.0002(16) 0.000
C2 0.039(2) 0.0192(16) 0.037(2) 0.000 0.0015(17) 0.000
C3 0.067(2) 0.0208(13) 0.0365(17) 0.0040(12) 0.0083(15) 0.0002(13)
C5 0.0287(19) 0.0205(16) 0.037(2) 0.000 0.0008(16) 0.000
C6 0.034(2) 0.0191(16) 0.035(2) 0.000 0.0038(16) 0.000
C4 0.065(2) 0.0233(14) 0.0350(17) -0.0038(12) 0.0065(15) -0.0015(13)
C11 0.032(3) 0.044(3) 0.032(3) -0.005(3) -0.002(2) 0.006(3)
C12 0.065(4) 0.061(4) 0.042(4) -0.014(3) -0.018(3) 0.031(4)
C13 0.071(4) 0.072(4) 0.053(4) -0.017(3) -0.023(3) 0.041(4)
C14 0.038(3) 0.049(3) 0.025(3) -0.011(2) -0.001(2) -0.001(3)
C11' 0.086(5) 0.047(4) 0.067(5) -0.003(4) -0.040(4) 0.006(4)
C12' 0.044(4) 0.075(4) 0.049(4) 0.016(4) -0.017(3) -0.023(4)
C13' 0.055(4) 0.086(4) 0.042(4) 0.032(4) -0.014(3) -0.011(4)
C14' 0.088(5) 0.056(4) 0.069(5) -0.012(4) -0.048(4) 0.001(4)
N1 0.0330(12) 0.0393(12) 0.0291(12) -0.0026(11) -0.0061(10) 0.0053(11)
C15 0.0400(17) 0.073(2) 0.0280(15) -0.0047(16) -0.0074(13) 0.0053(17)
C16 0.0392(16) 0.084(2) 0.0332(16) -0.0060(17) -0.0113(14) 0.0034(17)
C18 0.0410(19) 0.154(4) 0.0397(19) 0.003(2) -0.0039(16) 0.001(2)
C17 0.056(2) 0.148(4) 0.0350(18) 0.002(2) -0.0039(17) 0.001(2)
O5 0.058(4) 0.320(14) 0.054(4) -0.049(8) -0.005(3) 0.036(8)
C19 0.087(4) 0.176(5) 0.077(4) -0.002(5) 0.004(4) 0.011(5)
O5' 0.055(4) 0.138(7) 0.030(3) 0.001(4) 0.004(3) -0.027(5)
C19' 0.071(4) 0.142(5) 0.062(4) 0.012(4) 0.011(4) -0.006(5)

loop_
_atom_type_symbol
_atom_type_description
_atom_type_scat_dispersion_real
_atom_type_scat_dispersion_imag
_atom_type_scat_source
C C 0.0033 0.0016 'International Tables Vol C Tables 4.2.6.8 and 6.1.1.4'
H H 0.0000 0.0000 'International Tables Vol C Tables 4.2.6.8 and 6.1.1.4'
N N 0.0061 0.0033 'International Tables Vol C Tables 4.2.6.8 and 6.1.1.4'
O O 0.0106 0.0060 'International Tables Vol C Tables 4.2.6.8 and 6.1.1.4'
Zn Zn 0.2839 1.4301 'International Tables Vol C Tables 4.2.6.8 and 6.1.1.4'

loop_
_geom_angle_atom_site_label_1
_geom_angle_atom_site_label_2
_geom_angle_atom_site_label_3
_geom_angle
_geom_angle_site_symmetry_1
_geom_angle_site_symmetry_3
O3 Zn1 N1 110.55(10) . .
O3 Zn1 O1 89.81(8) . .
N1 Zn1 O1 100.15(9) . .
O3 Zn1 O2 89.54(8) . .
N1 Zn1 O2 99.67(9) . .
O1 Zn1 O2 159.06(8) . .
O3 Zn1 O4 158.92(9) . 2_655
N1 Zn1 O4 90.52(9) . 2_655
O1 Zn1 O4 86.48(8) . 2_655
O2 Zn1 O4 86.64(8) . 2_655
O3 Zn1 Zn1 93.21(7) . 2_655
N1 Zn1 Zn1 156.24(7) . 2_655
O1 Zn1 Zn1 79.58(6) . 2_655
O2 Zn1 Zn1 79.56(6) . 2_655
O4 Zn1 Zn1 65.72(6) 2_655 2_655
C7 O3 Zn1 111.62(19) . .
C5 O2 Zn1 127.37(19) . .
C7 O4 Zn1 144.8(2) . 2_655
C1 O1 Zn1 127.4(2) . .
O4 C7 O3 124.7(3) . .
O4 C7 C8 117.4(3) . .
O3 C7 C8 117.9(3) . .
C9 C8 C10 118.3(3) . .
C9 C8 C7 121.3(3) . .
C10 C8 C7 120.4(3) . .
C9 C10 C8 121.0(3) 2_755 .
C9 C10 H10 119.5 2_755 .
C8 C10 H10 119.5 . .
C10 C9 C8 120.7(3) 2_755 .
C10 C9 H9 119.7 2_755 .
C8 C9 H9 119.7 . .
O1 C1 O1 126.0(3) 2_655 .
O1 C1 C2 116.99(16) 2_655 .
O1 C1 C2 116.99(16) . .
C3 C2 C3 120.4(3) . 2_655
C3 C2 C1 119.81(17) . .
C3 C2 C1 119.81(17) 2_655 .
C2 C3 C4 120.6(3) . .
C2 C3 H3A 119.7 . .
C4 C3 H3A 119.7 . .
O2 C5 O2 126.1(3) . 2_655
O2 C5 C6 116.97(16) . .
O2 C5 C6 116.97(16) 2_655 .
C4 C6 C4 119.8(3) 2_665 1_565
C4 C6 C5 120.11(16) 2_665 .
C4 C6 C5 120.11(16) 1_565 .
C6 C4 C3 119.4(3) 1_545 .
C6 C4 H4 120.3 1_545 .
C3 C4 H4 120.3 . .
N1 C11 C14 124.2(6) . .
N1 C11 H11A 117.9 . .
C14 C11 H11A 117.9 . .
C13 C12 N1 120.1(6) . .
C13 C12 H12A 119.9 . .
N1 C12 H12A 119.9 . .
C12 C13 C15 119.9(6) . .
C12 C13 H13A 120.1 . .
C15 C13 H13A 120.1 . .
C15 C14 C11 121.6(5) . .
C15 C14 H14A 119.2 . .
C11 C14 H14A 119.2 . .
N1 C11' C14' 123.7(8) . .
N1 C11' H11B 118.2 . .
C14' C11' H11B 118.2 . .
N1 C12' C13' 124.5(8) . .
N1 C12' H12B 117.8 . .
C13' C12' H12B 117.8 . .
C15 C13' C12' 120.7(7) . .
C15 C13' H13B 119.7 . .
C12' C13' H13B 119.7 . .
C15 C14' C11' 119.2(8) . .
C15 C14' H14B 120.4 . .
C11' C14' H14B 120.4 . .
C12' N1 C11 100.2(6) . .
C12' N1 C11' 115.0(6) . .
C11 N1 C11' 38.4(5) . .
C12' N1 C12 37.8(5) . .
C11 N1 C12 118.3(4) . .
C11' N1 C12 107.3(6) . .
C12' N1 Zn1 126.3(4) . .
C11 N1 Zn1 127.4(3) . .
C11' N1 Zn1 117.9(4) . .
C12 N1 Zn1 113.8(3) . .
C14 C15 C14' 39.1(5) . .
C14 C15 C13' 98.0(5) . .
C14' C15 C13' 116.6(5) . .
C14 C15 C13 115.6(4) . .
C14' C15 C13 107.1(6) . .
C13' C15 C13 39.4(5) . .
C14 C15 C16 124.2(4) . .
C14' C15 C16 120.5(4) . .
C13' C15 C16 122.7(4) . .
C13 C15 C16 120.1(4) . .
C18 C16 C17 117.5(3) 2_554 .
C18 C16 C15 119.5(3) 2_554 .
C17 C16 C15 122.7(3) . .
C16 C18 C17 121.0(4) 2_554 .
C16 C18 H18 119.5 2_554 .
C17 C18 H18 119.5 . .
C16 C17 C18 121.1(4) . .
C16 C17 O5' 112.7(5) . .
C18 C17 O5' 123.1(5) . .
C16 C17 O5 113.6(5) . .
C18 C17 O5 120.8(5) . .
O5' C17 O5 39.4(5) . .
C19 O5 C17 113.1(8) . .
O5 C19 H19A 109.5 . .
O5 C19 H19B 109.5 . .
H19A C19 H19B 109.5 . .
O5 C19 H19C 109.5 . .
H19A C19 H19C 109.5 . .
H19B C19 H19C 109.5 . .
C19' O5' C17 121.7(8) . .
O5' C19' H19D 109.5 . .
O5' C19' H19F 109.5 . .
H19D C19' H19F 109.5 . .
O5' C19' H19G 109.5 . .
H19D C19' H19G 109.5 . .
H19F C19' H19G 109.5 . .

loop_
_geom_bond_atom_site_label_1
_geom_bond_atom_site_label_2
_geom_bond_distance
_geom_bond_site_symmetry_2
Zn1 O3 2.024(2) .
Zn1 N1 2.037(2) .
Zn1 O1 2.0394(18) .
Zn1 O2 2.0403(18) .
Zn1 O4 2.112(2) 2_655
Zn1 Zn1 2.9782(6) 2_655
O3 C7 1.271(4) .
O2 C5 1.256(2) .
O4 C7 1.241(4) .
O4 Zn1 2.112(2) 2_655
O1 C1 1.258(2) .
C7 C8 1.502(4) .
C8 C9 1.380(5) .
C8 C10 1.383(4) .
C10 C9 1.372(4) 2_755
C10 H10 0.9300 .
C9 C10 1.372(4) 2_755
C9 H9 0.9300 .
C1 O1 1.258(2) 2_655
C1 C2 1.521(5) .
C2 C3 1.368(3) .
C2 C3 1.368(3) 2_655
C3 C4 1.404(4) .
C3 H3A 0.9300 .
C5 O2 1.256(2) 2_655
C5 C6 1.499(5) .
C6 C4 1.394(3) 2_665
C6 C4 1.394(3) 1_565
C4 C6 1.394(3) 1_545
C4 H4 0.9300 .
C11 N1 1.287(7) .
C11 C14 1.360(8) .
C11 H11A 0.9300 .
C12 C13 1.374(9) .
C12 N1 1.381(7) .
C12 H12A 0.9300 .
C13 C15 1.444(8) .
C13 H13A 0.9300 .
C14 C15 1.342(7) .
C14 H14A 0.9300 .
C11' N1 1.356(9) .
C11' C14' 1.378(11) .
C11' H11B 0.9300 .
C12' N1 1.277(9) .
C12' C13' 1.370(10) .
C12' H12B 0.9300 .
C13' C15 1.354(9) .
C13' H13B 0.9300 .
C14' C15 1.345(10) .
C14' H14B 0.9300 .
C15 C16 1.496(4) .
C16 C18 1.351(5) 2_554
C16 C17 1.357(6) .
C18 C16 1.351(5) 2_554
C18 C17 1.391(5) .
C18 H18 0.9300 .
C17 O5' 1.394(9) .
C17 O5 1.482(10) .
O5 C19 1.374(15) .
C19 H19A 0.9600 .
C19 H19B 0.9600 .
C19 H19C 0.9600 .
O5' C19' 1.390(13) .
C19' H19D 0.9600 .
C19' H19F 0.9600 .
C19' H19G 0.9600 .

loop_
_geom_torsion_atom_site_label_1
_geom_torsion_atom_site_label_2
_geom_torsion_atom_site_label_3
_geom_torsion_atom_site_label_4
_geom_torsion
_geom_torsion_site_symmetry_1
_geom_torsion_site_symmetry_4
N1 Zn1 O3 C7 179.92(18) . .
O1 Zn1 O3 C7 -79.31(19) . .
O2 Zn1 O3 C7 79.76(19) . .
O4 Zn1 O3 C7 0.3(3) 2_655 .
Zn1 Zn1 O3 C7 0.24(18) 2_655 .
O3 Zn1 O2 C5 -95.76(17) . .
N1 Zn1 O2 C5 153.46(17) . .
O1 Zn1 O2 C5 -7.5(4) . .
O4 Zn1 O2 C5 63.51(17) 2_655 .
Zn1 Zn1 O2 C5 -2.41(15) 2_655 .
O3 Zn1 O1 C1 95.65(17) . .
N1 Zn1 O1 C1 -153.49(16) . .
O2 Zn1 O1 C1 7.4(3) . .
O4 Zn1 O1 C1 -63.59(16) 2_655 .
Zn1 Zn1 O1 C1 2.35(14) 2_655 .
Zn1 O4 C7 O3 -0.3(5) 2_655 .
Zn1 O4 C7 C8 179.8(2) 2_655 .
Zn1 O3 C7 O4 -0.1(4) . .
Zn1 O3 C7 C8 179.80(18) . .
O4 C7 C8 C9 179.9(3) . .
O3 C7 C8 C9 0.0(4) . .
O4 C7 C8 C10 -0.3(4) . .
O3 C7 C8 C10 179.8(3) . .
C9 C8 C10 C9 0.0(4) . 2_755
C7 C8 C10 C9 -179.9(3) . 2_755
C10 C8 C9 C10 0.1(4) . 2_755
C7 C8 C9 C10 180.0(3) . 2_755
Zn1 O1 C1 O1 -1.50(9) . 2_655
Zn1 O1 C1 C2 178.50(9) . .
O1 C1 C2 C3 -178.06(18) 2_655 .
O1 C1 C2 C3 1.94(18) . .
O1 C1 C2 C3 1.94(18) 2_655 2_655
O1 C1 C2 C3 -178.06(18) . 2_655
C3 C2 C3 C4 -0.2(2) 2_655 .
C1 C2 C3 C4 179.8(2) . .
Zn1 O2 C5 O2 1.54(10) . 2_655
Zn1 O2 C5 C6 -178.46(10) . .
O2 C5 C6 C4 177.93(18) . 2_665
O2 C5 C6 C4 -2.07(18) 2_655 2_665
O2 C5 C6 C4 -2.07(18) . 1_565
O2 C5 C6 C4 177.93(18) 2_655 1_565
C2 C3 C4 C6 0.3(4) . 1_545
N1 C12 C13 C15 -1.0(14) . .
N1 C11 C14 C15 0.5(10) . .
N1 C12' C13' C15 4.5(16) . .
N1 C11' C14' C15 0.9(18) . .
C13' C12' N1 C11 38.4(11) . .
C13' C12' N1 C11' 1.0(14) . .
C13' C12' N1 C12 -85.3(11) . .
C13' C12' N1 Zn1 -167.9(8) . .
C14 C11 N1 C12' -41.0(8) . .
C14 C11 N1 C11' 76.6(9) . .
C14 C11 N1 C12 -5.6(9) . .
C14 C11 N1 Zn1 165.6(5) . .
C14' C11' N1 C12' -3.7(15) . .
C14' C11' N1 C11 -77.8(13) . .
C14' C11' N1 C12 36.2(14) . .
C14' C11' N1 Zn1 166.2(9) . .
C13 C12 N1 C12' 74.2(10) . .
C13 C12 N1 C11 5.6(12) . .
C13 C12 N1 C11' -34.5(12) . .
C13 C12 N1 Zn1 -166.7(8) . .
O3 Zn1 N1 C12' -81.2(6) . .
O1 Zn1 N1 C12' -174.8(6) . .
O2 Zn1 N1 C12' 12.0(6) . .
O4 Zn1 N1 C12' 98.7(6) 2_655 .
Zn1 Zn1 N1 C12' 98.0(7) 2_655 .
O3 Zn1 N1 C11 65.6(4) . .
O1 Zn1 N1 C11 -28.0(4) . .
O2 Zn1 N1 C11 158.8(4) . .
O4 Zn1 N1 C11 -114.5(4) 2_655 .
Zn1 Zn1 N1 C11 -115.2(4) 2_655 .
O3 Zn1 N1 C11' 110.2(6) . .
O1 Zn1 N1 C11' 16.6(6) . .
O2 Zn1 N1 C11' -156.6(6) . .
O4 Zn1 N1 C11' -69.9(6) 2_655 .
Zn1 Zn1 N1 C11' -70.6(7) 2_655 .
O3 Zn1 N1 C12 -122.9(5) . .
O1 Zn1 N1 C12 143.5(5) . .
O2 Zn1 N1 C12 -29.7(5) . .
O4 Zn1 N1 C12 57.0(5) 2_655 .
Zn1 Zn1 N1 C12 56.3(6) 2_655 .
C11 C14 C15 C14' -81.7(9) . .
C11 C14 C15 C13' 41.2(8) . .
C11 C14 C15 C13 4.2(9) . .
C11 C14 C15 C16 -179.6(5) . .
C11' C14' C15 C14 72.8(11) . .
C11' C14' C15 C13' 4.5(15) . .
C11' C14' C15 C13 -36.9(14) . .
C11' C14' C15 C16 -179.2(8) . .
C12' C13' C15 C14 -43.4(11) . .
C12' C13' C15 C14' -7.1(14) . .
C12' C13' C15 C13 77.7(10) . .
C12' C13' C15 C16 176.7(8) . .
C12 C13 C15 C14 -3.8(12) . .
C12 C13 C15 C14' 37.4(13) . .
C12 C13 C15 C13' -74.0(10) . .
C12 C13 C15 C16 179.8(7) . .
C14 C15 C16 C18 -55.5(6) . 2_554
C14' C15 C16 C18 -102.0(8) . 2_554
C13' C15 C16 C18 74.1(8) . 2_554
C13 C15 C16 C18 120.5(7) . 2_554
C14 C15 C16 C17 117.9(6) . .
C14' C15 C16 C17 71.4(9) . .
C13' C15 C16 C17 -112.4(7) . .
C13 C15 C16 C17 -66.0(8) . .
C18 C16 C17 C18 -8.5(6) 2_554 .
C15 C16 C17 C18 178.0(4) . .
C18 C16 C17 O5' 152.0(5) 2_554 .
C15 C16 C17 O5' -21.6(7) . .
C18 C16 C17 O5 -165.0(7) 2_554 .
C15 C16 C17 O5 21.4(8) . .
C16 C18 C17 C16 3.3(7) 2_554 .
C16 C18 C17 O5' -155.1(6) 2_554 .
C16 C18 C17 O5 158.2(8) 2_554 .
C16 C17 O5 C19 -175.5(8) . .
C18 C17 O5 C19 27.9(13) . .
O5' C17 O5 C19 -78.0(13) . .
C16 C17 O5' C19' -168.9(8) . .
C18 C17 O5' C19' -8.8(12) . .
O5 C17 O5' C19' 91.0(14) . .

loop_
_platon_squeeze_void_nr
_platon_squeeze_void_average_x
_platon_squeeze_void_average_y
_platon_squeeze_void_average_z
_platon_squeeze_void_volume
_platon_squeeze_void_count_electrons
_platon_squeeze_void_content
1 -0.001 0.000 0.000 551 124 ' '
